data_7154140
loop_
_publ_author_name
'Xia, Xiao-Feng'
'Gu, Zhen'
'Liu, Wentao'
'Wang, Ningning'
'Wang, Haijun'
'Xia, Yongmei'
'Gao, Haiyan'
'Liu, Xiang'

_publ_section_title
;
 Selective oxygenation of alkynes: a direct approach to diketones and
 vinyl acetate.
;
_journal_issue 48
_journal_name_full 'Organic &amp; biomolecular chemistry'
_journal_page_first 9909
_journal_page_last 9913
_journal_paper_doi 10.1039/c4ob01404a
_journal_volume 12
_journal_year 2014
_chemical_formula_moiety 'C17 H14 I N O5'
_chemical_formula_sum 'C17 H14 I N O5'
_chemical_formula_weight 439.19
_chemical_name_systematic
;
 ? 
;
_space_group_crystal_system monoclinic
_space_group_IT_number 14
_space_group_name_Hall '-P 2ybc'
_space_group_name_H-M_alt 'P 1 21/c 1'
_symmetry_space_group_name_Hall '-P 2ybc'
_symmetry_space_group_name_H-M 'P 1 21/c 1'
_atom_sites_solution_hydrogens geom
_atom_sites_solution_primary iterative
_atom_sites_solution_secondary difmap
_audit_creation_date 2014-05-12
_audit_creation_method
;
Olex2 1.2
(compiled 2014.03.20 svn.r2914 for OlexSys, GUI svn.r4816)
;
_cell_angle_alpha 90.00
_cell_angle_beta 90.523(4)
_cell_angle_gamma 90.00
_cell_formula_units_Z 4
_cell_length_a 10.7835(4)
_cell_length_b 8.1115(3)
_cell_length_c 19.3202(7)
_cell_measurement_reflns_used 2971
_cell_measurement_temperature 293(2)
_cell_measurement_theta_max 27.7840
_cell_measurement_theta_min 3.6600
_cell_volume 1689.87(11)
_computing_cell_refinement
;
CrysAlisPro, Agilent Technologies,
Version 1.171.36.28 (release 01-02-2013 CrysAlis171 .NET)
(compiled Feb  1 2013,16:14:44)
;
_computing_data_collection
;
CrysAlisPro, Agilent Technologies,
Version 1.171.36.28 (release 01-02-2013 CrysAlis171 .NET)
(compiled Feb  1 2013,16:14:44)
;
_computing_data_reduction
;
CrysAlisPro, Agilent Technologies,
Version 1.171.36.28 (release 01-02-2013 CrysAlis171 .NET)
(compiled Feb  1 2013,16:14:44)
;
_computing_molecular_graphics 'Olex2 (Dolomanov et al., 2009)'
_computing_publication_material 'Olex2 (Dolomanov et al., 2009)'
_computing_structure_refinement 'ShelXL (Sheldrick, 2008)'
_computing_structure_solution
;
Superflip (Palatinus & Chapuis, 2007;Palatinus & van der Lee, 2008;
Palatinus et al., 2012)
;
_diffrn_ambient_temperature 293(2)
_diffrn_detector_area_resol_mean 16.0733
_diffrn_measured_fraction_theta_full 0.998
_diffrn_measured_fraction_theta_max 0.998
_diffrn_measurement_device_type 'SuperNova, Dual, Cu at zero, Eos'
_diffrn_measurement_method '\w scans'
_diffrn_orient_matrix_UB_11 0.0206970000
_diffrn_orient_matrix_UB_12 0.0740671000
_diffrn_orient_matrix_UB_13 -0.0155721000
_diffrn_orient_matrix_UB_21 0.0486511000
_diffrn_orient_matrix_UB_22 -0.0439007000
_diffrn_orient_matrix_UB_23 -0.0162395000
_diffrn_orient_matrix_UB_31 -0.0391559000
_diffrn_orient_matrix_UB_32 -0.0153025000
_diffrn_orient_matrix_UB_33 -0.0290017000
_diffrn_radiation_monochromator mirror
_diffrn_radiation_type MoK\a
_diffrn_radiation_wavelength 0.71000
_diffrn_reflns_av_R_equivalents 0.0319
_diffrn_reflns_av_unetI/netI 0.0428
_diffrn_reflns_limit_h_max 8
_diffrn_reflns_limit_h_min -13
_diffrn_reflns_limit_k_max 9
_diffrn_reflns_limit_k_min -10
_diffrn_reflns_limit_l_max 23
_diffrn_reflns_limit_l_min -21
_diffrn_reflns_number 6557
_diffrn_reflns_theta_full 25.50
_diffrn_reflns_theta_max 25.99
_diffrn_reflns_theta_min 3.28
_diffrn_source 'SuperNova (Mo) X-ray Source'
_exptl_absorpt_coefficient_mu 1.921
_exptl_absorpt_correction_T_max 1.00000
_exptl_absorpt_correction_T_min 0.66531
_exptl_absorpt_correction_type multi-scan
_exptl_absorpt_process_details
;
CrysAlisPro, Agilent Technologies,
Version 1.171.36.28 (release 01-02-2013 CrysAlis171 .NET)
(compiled Feb  1 2013,16:14:44)
Empirical absorption correction using spherical harmonics,
 implemented in SCALE3 ABSPACK scaling algorithm.
;
_exptl_crystal_colour 'clear light yellow'
_exptl_crystal_density_diffrn 1.726
_exptl_crystal_density_method 'not measured'
_exptl_crystal_description block
_exptl_crystal_F_000 864
_exptl_crystal_size_max 0.34
_exptl_crystal_size_mid 0.29
_exptl_crystal_size_min 0.25
_refine_diff_density_max 0.440
_refine_diff_density_min -0.863
_refine_diff_density_rms 0.082
_refine_ls_extinction_method none
_refine_ls_goodness_of_fit_ref 1.028
_refine_ls_hydrogen_treatment constr
_refine_ls_matrix_type full
_refine_ls_number_parameters 219
_refine_ls_number_reflns 3318
_refine_ls_number_restraints 0
_refine_ls_restrained_S_all 1.028
_refine_ls_R_factor_all 0.0390
_refine_ls_R_factor_gt 0.0321
_refine_ls_shift/su_max 0.001
_refine_ls_shift/su_mean 0.000
_refine_ls_structure_factor_coef Fsqd
_refine_ls_weighting_details 'calc w=1/[\s^2^(Fo^2^)+(0.0324P)^2^+0.4716P] where P=(Fo^2^+2Fc^2^)/3'
_refine_ls_weighting_scheme calc
_refine_ls_wR_factor_gt 0.0741
_refine_ls_wR_factor_ref 0.0793
_reflns_number_gt 2870
_reflns_number_total 3318
_reflns_threshold_expression >2sigma(I)
_cod_data_source_file c4ob01404a3.cif
_cod_data_source_block zhoupx0512
_cod_depositor_comments 'Adding full bibliography for 7154140.cif.'
_cod_database_code 7154140
_reflns_odcompleteness_completeness 99.70
_reflns_odcompleteness_iscentric 1
_reflns_odcompleteness_theta 26.32
_olex2_refinement_description
;
1. Fixed Uiso
 At 1.2 times of:
  All C(H) groups
 At 1.5 times of:
  All C(H,H,H) groups
2.a Aromatic/amide H refined with riding coordinates:
 C1(H1), C2(H2), C4(H4), C5(H5), C10(H10), C11(H11), C13(H13), C14(H14)
2.b Idealised Me refined as rotating group:
 C15(H15A,H15B,H15C), C17(H17A,H17B,H17C)
;

loop_
_space_group_symop_id
_space_group_symop_operation_xyz
1 'x, y, z'
2 '-x, y+1/2, -z+1/2'
3 '-x, -y, -z'
4 'x, -y-1/2, z-1/2'

loop_
_atom_site_label
_atom_site_type_symbol
_atom_site_fract_x
_atom_site_fract_y
_atom_site_fract_z
_atom_site_U_iso_or_equiv
_atom_site_adp_type
_atom_site_occupancy
_atom_site_calc_flag
_atom_site_refinement_flags_posn
I1 I 0.06161(2) 1.01753(3) 0.255600(11) 0.03990(10) Uani 1 d .
O1 O -0.4988(2) 1.2529(3) 0.31321(15) 0.0576(7) Uani 1 d .
O2 O -0.0720(2) 0.8299(3) 0.45037(11) 0.0374(5) Uani 1 d .
O3 O -0.1128(3) 0.5865(3) 0.40110(14) 0.0562(7) Uani 1 d .
O4 O 0.5720(3) 0.5841(5) 0.4268(2) 0.0853(11) Uani 1 d .
O5 O 0.5553(3) 0.7571(5) 0.50971(19) 0.0923(13) Uani 1 d .
N1 N 0.5146(3) 0.6870(5) 0.4582(2) 0.0566(9) Uani 1 d .
C1 C -0.2835(3) 0.9092(4) 0.3455(2) 0.0450(9) Uani 1 d .
H1 H -0.2816 0.7945 0.3449 0.054 Uiso 1 calc R
C2 C -0.3932(3) 0.9905(4) 0.3285(2) 0.0482(10) Uani 1 d .
H2 H -0.4637 0.9308 0.3161 0.058 Uiso 1 calc R
C3 C -0.3966(3) 1.1603(4) 0.32995(18) 0.0400(8) Uani 1 d .
C4 C -0.2919(3) 1.2478(4) 0.34820(19) 0.0409(8) Uani 1 d .
H4 H -0.2943 1.3624 0.3495 0.049 Uiso 1 calc R
C5 C -0.1836(3) 1.1658(4) 0.36459(18) 0.0377(8) Uani 1 d .
H5 H -0.1134 1.2261 0.3767 0.045 Uiso 1 calc R
C6 C -0.1773(3) 0.9954(4) 0.36344(18) 0.0329(7) Uani 1 d .
C7 C -0.0621(3) 0.9086(4) 0.38496(16) 0.0324(7) Uani 1 d .
C8 C 0.0469(3) 0.9058(4) 0.35362(16) 0.0329(7) Uani 1 d .
C9 C 0.1641(3) 0.8373(4) 0.38174(16) 0.0316(7) Uani 1 d .
C10 C 0.2350(3) 0.7238(4) 0.34517(18) 0.0395(8) Uani 1 d .
H10 H 0.2058 0.6839 0.3029 0.047 Uiso 1 calc R
C11 C 0.3472(3) 0.6700(4) 0.3705(2) 0.0436(9) Uani 1 d .
H11 H 0.3928 0.5915 0.3467 0.052 Uiso 1 calc R
C12 C 0.3909(3) 0.7347(4) 0.43217(19) 0.0398(8) Uani 1 d .
C13 C 0.3233(3) 0.8446(5) 0.47011(19) 0.0454(9) Uani 1 d .
H13 H 0.3536 0.8846 0.5121 0.055 Uiso 1 calc R
C14 C 0.2091(3) 0.8951(5) 0.44483(18) 0.0413(8) Uani 1 d .
H14 H 0.1618 0.9688 0.4704 0.050 Uiso 1 calc R
C15 C -0.6133(3) 1.1693(6) 0.3064(3) 0.0748(15) Uani 1 d .
H15A H -0.6112 1.0985 0.2666 0.112 Uiso 1 calc GR
H15B H -0.6790 1.2483 0.3009 0.112 Uiso 1 calc GR
H15C H -0.6276 1.1045 0.3471 0.112 Uiso 1 calc GR
C16 C -0.1082(3) 0.6687(4) 0.45140(17) 0.0327(7) Uani 1 d .
C17 C -0.1387(4) 0.6162(5) 0.5232(2) 0.0549(10) Uani 1 d .
H17A H -0.0727 0.6481 0.5541 0.082 Uiso 1 calc GR
H17B H -0.1486 0.4987 0.5245 0.082 Uiso 1 calc GR
H17C H -0.2144 0.6682 0.5372 0.082 Uiso 1 calc GR

loop_
_atom_site_aniso_label
_atom_site_aniso_U_11
_atom_site_aniso_U_22
_atom_site_aniso_U_33
_atom_site_aniso_U_23
_atom_site_aniso_U_13
_atom_site_aniso_U_12
I1 0.03872(16) 0.04575(16) 0.03530(15) 0.00983(9) 0.00511(10) 0.00333(9)
O1 0.0344(13) 0.0630(17) 0.075(2) 0.0173(15) -0.0103(13) 0.0023(13)
O2 0.0445(13) 0.0399(13) 0.0278(12) 0.0014(10) 0.0057(10) 0.0004(11)
O3 0.0790(19) 0.0375(14) 0.0522(18) -0.0009(13) -0.0006(14) -0.0049(14)
O4 0.0502(18) 0.086(2) 0.120(3) -0.012(2) -0.0024(19) 0.0275(19)
O5 0.060(2) 0.133(4) 0.083(3) -0.014(3) -0.0318(19) 0.022(2)
N1 0.0362(17) 0.062(2) 0.071(3) 0.013(2) -0.0025(17) 0.0065(17)
C1 0.0398(19) 0.0365(18) 0.059(2) 0.0026(18) -0.0079(17) -0.0052(16)
C2 0.034(2) 0.047(2) 0.063(3) 0.0071(18) -0.0108(18) -0.0099(16)
C3 0.0310(18) 0.049(2) 0.040(2) 0.0098(17) -0.0004(14) 0.0027(16)
C4 0.0391(19) 0.0325(17) 0.051(2) 0.0022(16) 0.0021(16) -0.0013(15)
C5 0.0287(17) 0.0390(18) 0.045(2) -0.0016(16) 0.0008(14) -0.0048(15)
C6 0.0295(17) 0.0381(18) 0.0312(18) 0.0002(14) 0.0032(13) -0.0020(14)
C7 0.0342(17) 0.0326(16) 0.0304(17) -0.0005(14) -0.0008(13) -0.0006(14)
C8 0.0361(17) 0.0313(16) 0.0314(17) 0.0024(14) 0.0023(14) -0.0013(14)
C9 0.0306(16) 0.0333(16) 0.0311(17) 0.0031(14) 0.0030(13) 0.0010(13)
C10 0.0418(19) 0.0436(19) 0.0330(18) -0.0065(15) 0.0015(15) 0.0030(16)
C11 0.041(2) 0.0391(19) 0.051(2) -0.0035(17) 0.0064(17) 0.0103(16)
C12 0.0325(18) 0.0433(19) 0.044(2) 0.0104(16) 0.0000(15) 0.0032(16)
C13 0.046(2) 0.057(2) 0.0327(19) -0.0027(17) -0.0061(16) 0.0014(18)
C14 0.0397(19) 0.048(2) 0.0357(19) -0.0086(16) 0.0008(15) 0.0108(17)
C15 0.033(2) 0.087(3) 0.104(4) 0.027(3) -0.013(2) -0.003(2)
C16 0.0278(16) 0.0355(18) 0.0348(18) 0.0067(15) 0.0033(13) 0.0046(14)
C17 0.050(2) 0.065(3) 0.050(2) 0.024(2) 0.0097(18) 0.004(2)

loop_
_atom_type_symbol
_atom_type_description
_atom_type_scat_dispersion_real
_atom_type_scat_dispersion_imag
_atom_type_scat_source
C C 0.0033 0.0016 'International Tables Vol C Tables 4.2.6.8 and 6.1.1.4'
H H 0.0000 0.0000 'International Tables Vol C Tables 4.2.6.8 and 6.1.1.4'
N N 0.0061 0.0033 'International Tables Vol C Tables 4.2.6.8 and 6.1.1.4'
O O 0.0106 0.0060 'International Tables Vol C Tables 4.2.6.8 and 6.1.1.4'
I I -0.4742 1.8119 'International Tables Vol C Tables 4.2.6.8 and 6.1.1.4'

loop_
_geom_angle_atom_site_label_1
_geom_angle_atom_site_label_2
_geom_angle_atom_site_label_3
_geom_angle
C3 O1 C15 117.3(3)
C16 O2 C7 117.9(2)
O4 N1 O5 123.2(4)
O4 N1 C12 118.6(4)
O5 N1 C12 118.2(4)
C2 C1 H1 119.4
C6 C1 H1 119.4
C6 C1 C2 121.3(3)
C1 C2 H2 120.3
C3 C2 C1 119.4(3)
C3 C2 H2 120.3
O1 C3 C2 124.3(3)
O1 C3 C4 115.7(3)
C4 C3 C2 120.0(3)
C3 C4 H4 120.0
C3 C4 C5 120.0(3)
C5 C4 H4 120.0
C4 C5 H5 119.3
C4 C5 C6 121.4(3)
C6 C5 H5 119.3
C1 C6 C7 121.3(3)
C5 C6 C1 117.9(3)
C5 C6 C7 120.7(3)
O2 C7 C6 113.1(3)
C8 C7 O2 118.2(3)
C8 C7 C6 128.5(3)
C7 C8 I1 118.5(2)
C7 C8 C9 126.6(3)
C9 C8 I1 114.9(2)
C10 C9 C8 122.2(3)
C14 C9 C8 119.0(3)
C14 C9 C10 118.6(3)
C9 C10 H10 119.5
C11 C10 C9 121.0(3)
C11 C10 H10 119.5
C10 C11 H11 120.7
C10 C11 C12 118.7(3)
C12 C11 H11 120.7
C11 C12 N1 119.7(3)
C13 C12 N1 118.3(3)
C13 C12 C11 122.0(3)
C12 C13 H13 120.6
C12 C13 C14 118.7(3)
C14 C13 H13 120.6
C9 C14 H14 119.6
C13 C14 C9 120.8(3)
C13 C14 H14 119.6
O1 C15 H15A 109.5
O1 C15 H15B 109.5
O1 C15 H15C 109.5
H15A C15 H15B 109.5
H15A C15 H15C 109.5
H15B C15 H15C 109.5
O2 C16 C17 110.6(3)
O3 C16 O2 122.7(3)
O3 C16 C17 126.7(3)
C16 C17 H17A 109.5
C16 C17 H17B 109.5
C16 C17 H17C 109.5
H17A C17 H17B 109.5
H17A C17 H17C 109.5
H17B C17 H17C 109.5

loop_
_geom_bond_atom_site_label_1
_geom_bond_atom_site_label_2
_geom_bond_distance
I1 C8 2.107(3)
O1 C3 1.370(4)
O1 C15 1.414(4)
O2 C7 1.421(4)
O2 C16 1.365(4)
O3 C16 1.179(4)
O4 N1 1.206(4)
O5 N1 1.224(5)
N1 C12 1.473(4)
C1 H1 0.9300
C1 C2 1.392(5)
C1 C6 1.384(5)
C2 H2 0.9300
C2 C3 1.378(5)
C3 C4 1.376(4)
C4 H4 0.9300
C4 C5 1.379(4)
C5 H5 0.9300
C5 C6 1.383(4)
C6 C7 1.484(4)
C7 C8 1.327(4)
C8 C9 1.479(4)
C9 C10 1.393(4)
C9 C14 1.390(4)
C10 H10 0.9300
C10 C11 1.372(4)
C11 H11 0.9300
C11 C12 1.381(5)
C12 C13 1.369(5)
C13 H13 0.9300
C13 C14 1.383(5)
C14 H14 0.9300
C15 H15A 0.9600
C15 H15B 0.9600
C15 H15C 0.9600
C16 C17 1.490(5)
C17 H17A 0.9600
C17 H17B 0.9600
C17 H17C 0.9600

loop_
_geom_torsion_atom_site_label_1
_geom_torsion_atom_site_label_2
_geom_torsion_atom_site_label_3
_geom_torsion_atom_site_label_4
_geom_torsion
I1 C8 C9 C10 -54.8(4)
I1 C8 C9 C14 121.2(3)
O1 C3 C4 C5 -178.7(3)
O2 C7 C8 I1 178.65(19)
O2 C7 C8 C9 -4.2(5)
O4 N1 C12 C11 -4.4(5)
O4 N1 C12 C13 176.4(4)
O5 N1 C12 C11 173.7(4)
O5 N1 C12 C13 -5.5(5)
N1 C12 C13 C14 177.6(3)
C1 C2 C3 O1 179.0(4)
C1 C2 C3 C4 0.0(6)
C1 C6 C7 O2 -69.3(4)
C1 C6 C7 C8 115.6(4)
C2 C1 C6 C5 0.7(6)
C2 C1 C6 C7 177.0(4)
C2 C3 C4 C5 0.4(6)
C3 C4 C5 C6 -0.3(5)
C4 C5 C6 C1 -0.3(5)
C4 C5 C6 C7 -176.6(3)
C5 C6 C7 O2 106.9(4)
C5 C6 C7 C8 -68.2(5)
C6 C1 C2 C3 -0.6(6)
C6 C7 C8 I1 -6.4(5)
C6 C7 C8 C9 170.7(3)
C7 O2 C16 O3 11.9(4)
C7 O2 C16 C17 -168.4(3)
C7 C8 C9 C10 127.9(4)
C7 C8 C9 C14 -56.1(5)
C8 C9 C10 C11 175.9(3)
C8 C9 C14 C13 -174.5(3)
C9 C10 C11 C12 -2.1(5)
C10 C9 C14 C13 1.6(5)
C10 C11 C12 N1 -176.1(3)
C10 C11 C12 C13 3.1(5)
C11 C12 C13 C14 -1.6(5)
C12 C13 C14 C9 -0.8(5)
C14 C9 C10 C11 -0.2(5)
C15 O1 C3 C2 12.1(6)
C15 O1 C3 C4 -168.8(4)
C16 O2 C7 C6 92.6(3)
C16 O2 C7 C8 -91.7(4)
